data_7235451
loop_
_publ_author_name
'Xu, Bo'
'Liang, Qing-Shan'
'Liu, Lian-Tao'
'Liu, Qi-Sheng'
'Li, Cun-Cheng'

_publ_section_title
;
 Structures and properties of four coordination polymers constructed from
 1,3-bis-(4-pyridyl)-propane and aromatic dicarboxylic acids
;
_journal_issue 27
_journal_name_full 'RSC Advances'
_journal_page_first 13919
_journal_paper_doi 10.1039/c4ra00163j
_journal_volume 4
_journal_year 2014
_chemical_formula_sum 'C22 H20 N2 O4 Zn'
_chemical_formula_weight 441.77
_space_group_IT_number 14
_space_group_name_Hall '-P 2yn'
_space_group_name_H-M_alt 'P 1 21/n 1'
_symmetry_cell_setting monoclinic
_symmetry_space_group_name_H-M 'P 1 21/n 1'
_atom_sites_solution_hydrogens geom
_atom_sites_solution_primary direct
_atom_sites_solution_secondary difmap
_audit_creation_method SHELXL-97
_cell_angle_alpha 90.00
_cell_angle_beta 103.696(9)
_cell_angle_gamma 90.00
_cell_formula_units_Z 4
_cell_length_a 11.0364(11)
_cell_length_b 11.3292(8)
_cell_length_c 15.9216(16)
_cell_measurement_temperature 298(2)
_cell_volume 1934.1(3)
_computing_structure_refinement 'SHELXL-97 (Sheldrick, 1997)'
_computing_structure_solution 'SHELXS-97 (Sheldrick, 1990)'
_diffrn_ambient_temperature 298(2)
_diffrn_measured_fraction_theta_full 0.997
_diffrn_measured_fraction_theta_max 0.997
_diffrn_radiation_monochromator graphite
_diffrn_radiation_source 'fine-focus sealed tube'
_diffrn_radiation_type MoK\a
_diffrn_radiation_wavelength 0.71073
_diffrn_reflns_av_R_equivalents 0.0652
_diffrn_reflns_av_sigmaI/netI 0.0712
_diffrn_reflns_limit_h_max 13
_diffrn_reflns_limit_h_min -13
_diffrn_reflns_limit_k_max 14
_diffrn_reflns_limit_k_min -14
_diffrn_reflns_limit_l_max 19
_diffrn_reflns_limit_l_min -19
_diffrn_reflns_number 10107
_diffrn_reflns_theta_full 26.37
_diffrn_reflns_theta_max 26.37
_diffrn_reflns_theta_min 3.19
_exptl_absorpt_coefficient_mu 1.302
_exptl_absorpt_correction_T_max 0.7808
_exptl_absorpt_correction_T_min 0.7367
_exptl_crystal_density_diffrn 1.517
_exptl_crystal_density_method 'not measured'
_exptl_crystal_F_000 912
_exptl_crystal_size_max 0.25
_exptl_crystal_size_mid 0.22
_exptl_crystal_size_min 0.20
_refine_diff_density_max 1.779
_refine_diff_density_min -0.727
_refine_diff_density_rms 0.166
_refine_ls_extinction_method none
_refine_ls_goodness_of_fit_ref 1.155
_refine_ls_hydrogen_treatment mixed
_refine_ls_matrix_type full
_refine_ls_number_parameters 342
_refine_ls_number_reflns 3940
_refine_ls_number_restraints 0
_refine_ls_restrained_S_all 1.155
_refine_ls_R_factor_all 0.0866
_refine_ls_R_factor_gt 0.0687
_refine_ls_shift/su_max 0.000
_refine_ls_shift/su_mean 0.000
_refine_ls_structure_factor_coef Fsqd
_refine_ls_weighting_details 'calc w=1/[\s^2^(Fo^2^)+(0.1110P)^2^+0.0878P] where P=(Fo^2^+2Fc^2^)/3'
_refine_ls_weighting_scheme calc
_refine_ls_wR_factor_gt 0.1803
_refine_ls_wR_factor_ref 0.1987
_reflns_number_gt 3066
_reflns_number_total 3940
_reflns_threshold_expression >2sigma(I)
_cod_data_source_file c4ra00163j2.cif
_cod_data_source_block f:\shiyan\x-rayc~1\lqs1\01
_cod_depositor_comments
;
The following automatic conversions were performed:

data item '_symmetry_cell_setting' value 'Monoclinic' was changed to
'monoclinic' in accordance with the
/home/saulius/struct/COD-crude-data/automatic-downloads/DataCite-retrospective/RSC/depositions/lib/dictionaries/cif_core.dic
dictionary named 'cif_core.dic' version 2.4.2 last updated on
2011-04-26.

Automatic conversion script
Id: cif_fix_values 6909 2019-04-08 15:41:33Z antanas 
;
_cod_original_sg_symbol_H-M P21/n
_cod_database_code 7235451

loop_
_symmetry_equiv_pos_as_xyz
'x, y, z'
'-x+1/2, y+1/2, -z+1/2'
'-x, -y, -z'
'x-1/2, -y-1/2, z-1/2'

loop_
_atom_site_label
_atom_site_type_symbol
_atom_site_fract_x
_atom_site_fract_y
_atom_site_fract_z
_atom_site_U_iso_or_equiv
_atom_site_adp_type
_atom_site_occupancy
_atom_site_symmetry_multiplicity
_atom_site_calc_flag
Zn1 Zn 0.85691(4) 0.06426(4) 0.63983(3) 0.0259(2) Uani 1 1 d
O1 O 0.9942(3) 0.0861(3) 0.74227(19) 0.0329(8) Uani 1 1 d
O4 O 1.3229(3) 0.2742(3) 1.09694(19) 0.0352(8) Uani 1 1 d
O2 O 0.9602(3) -0.1002(3) 0.7721(2) 0.0413(9) Uani 1 1 d
C4 C 1.2000(4) 0.1418(4) 0.9953(3) 0.0271(9) Uani 1 1 d
N1 N 0.6981(3) 0.0326(3) 0.6819(2) 0.0277(8) Uani 1 1 d
N2 N 0.3868(4) -0.4311(3) 1.0603(2) 0.0302(9) Uani 1 1 d
C9 C 1.1050(4) -0.0772(4) 0.9420(3) 0.0252(9) Uani 1 1 d
C17 C 0.4151(5) -0.1308(4) 0.8988(3) 0.0342(11) Uani 1 1 d
C2 C 1.0863(4) 0.0153(4) 0.8826(3) 0.0241(9) Uani 1 1 d
C8 C 1.1877(6) -0.1651(5) 1.0895(3) 0.0394(12) Uani 1 1 d
C3 C 1.1350(4) 0.1251(4) 0.9111(3) 0.0266(9) Uani 1 1 d
C16 C 0.3380(5) -0.1401(5) 0.8057(3) 0.0358(11) Uani 1 1 d
C7 C 1.1709(4) -0.0631(4) 1.0261(3) 0.0267(10) Uani 1 1 d
C13 C 0.5113(5) 0.1025(5) 0.7157(3) 0.0341(11) Uani 1 1 d
O3 O 1.1962(5) 0.3482(3) 0.9815(3) 0.0755(16) Uani 1 1 d
C14 C 0.4732(4) -0.0108(4) 0.7314(3) 0.0307(10) Uani 1 1 d
C11 C 0.5552(5) -0.1011(4) 0.7242(3) 0.0319(10) Uani 1 1 d
C6 C 1.2191(4) 0.0477(4) 1.0521(3) 0.0274(10) Uani 1 1 d
C1 C 1.0083(4) -0.0029(4) 0.7930(3) 0.0279(10) Uani 1 1 d
C10 C 0.6640(5) -0.0759(4) 0.6999(3) 0.0305(10) Uani 1 1 d
C18 C 0.4062(4) -0.2377(4) 0.9540(3) 0.0293(10) Uani 1 1 d
C5 C 1.2419(4) 0.2641(4) 1.0250(3) 0.0342(11) Uani 1 1 d
C12 C 0.6192(5) 0.1211(4) 0.6904(3) 0.0328(10) Uani 1 1 d
C21 C 0.4850(5) -0.2522(5) 1.0340(3) 0.0418(13) Uani 1 1 d
C15 C 0.3488(5) -0.0313(6) 0.7515(4) 0.0428(13) Uani 1 1 d
C22 C 0.4743(5) -0.3475(5) 1.0848(3) 0.0390(12) Uani 1 1 d
C19 C 0.3201(6) -0.3245(5) 0.9285(3) 0.0494(15) Uani 1 1 d
C20 C 0.3124(6) -0.4189(5) 0.9831(3) 0.0488(15) Uani 1 1 d
H5 H 1.063(4) -0.151(5) 0.922(3) 0.030(12) Uiso 1 1 d
H6 H 0.259(5) -0.147(5) 0.812(3) 0.033(13) Uiso 1 1 d
H7 H 0.726(4) -0.135(4) 0.703(3) 0.021(11) Uiso 1 1 d
H9 H 1.122(5) 0.179(6) 0.869(3) 0.046(15) Uiso 1 1 d
H10 H 0.533(4) -0.370(4) 1.143(3) 0.030(12) Uiso 1 1 d
H11 H 0.651(4) 0.197(5) 0.679(3) 0.023(11) Uiso 1 1 d
H13 H 0.360(4) -0.207(4) 0.781(3) 0.020(11) Uiso 1 1 d
H15 H 0.468(4) 0.162(5) 0.720(3) 0.026(12) Uiso 1 1 d
H16 H 0.540(4) -0.177(5) 0.738(3) 0.037(14) Uiso 1 1 d
H17 H 0.512(5) -0.114(6) 0.907(4) 0.055(16) Uiso 1 1 d
H18 H 0.264(4) -0.323(4) 0.877(3) 0.029(12) Uiso 1 1 d
H19 H 0.537(6) -0.202(6) 1.047(4) 0.06(2) Uiso 1 1 d
H22 H 0.381(8) -0.046(8) 0.932(5) 0.11(3) Uiso 1 1 d
H24 H 0.258(5) -0.475(7) 0.962(4) 0.06(2) Uiso 1 1 d
H1 H 0.292(5) -0.039(5) 0.708(3) 0.026(13) Uiso 1 1 d
H2 H 0.334(5) 0.032(6) 0.778(3) 0.036(15) Uiso 1 1 d
H3 H 1.255(5) 0.062(5) 1.109(4) 0.044(16) Uiso 1 1 d
H4 H 1.160(6) -0.156(7) 1.140(4) 0.08(2) Uiso 1 1 d
H8 H 1.281(5) -0.199(4) 1.113(3) 0.031(12) Uiso 1 1 d
H23 H 1.160(7) -0.229(7) 1.075(4) 0.07(2) Uiso 1 1 d

loop_
_atom_site_aniso_label
_atom_site_aniso_U_11
_atom_site_aniso_U_22
_atom_site_aniso_U_33
_atom_site_aniso_U_23
_atom_site_aniso_U_13
_atom_site_aniso_U_12
Zn1 0.0336(4) 0.0197(3) 0.0229(3) -0.00137(18) 0.0038(2) -0.0016(2)
O1 0.0419(19) 0.0264(17) 0.0253(15) 0.0043(13) -0.0024(13) -0.0014(14)
O4 0.0372(18) 0.0302(18) 0.0348(16) -0.0120(14) 0.0017(14) -0.0015(15)
O2 0.057(2) 0.0276(19) 0.0317(17) -0.0050(15) -0.0039(15) -0.0058(17)
C4 0.028(2) 0.024(2) 0.028(2) -0.0021(18) 0.0047(17) -0.0020(19)
N1 0.033(2) 0.0226(19) 0.0274(18) 0.0000(16) 0.0066(15) -0.0005(17)
N2 0.040(2) 0.024(2) 0.0266(18) 0.0023(15) 0.0072(16) 0.0022(17)
C9 0.029(2) 0.016(2) 0.029(2) -0.0027(17) 0.0055(18) -0.0006(18)
C17 0.038(3) 0.030(3) 0.035(2) 0.007(2) 0.009(2) -0.004(2)
C2 0.025(2) 0.021(2) 0.0247(19) -0.0010(17) 0.0025(16) 0.0036(18)
C8 0.058(4) 0.027(3) 0.034(3) 0.007(2) 0.012(2) 0.003(3)
C3 0.030(2) 0.020(2) 0.028(2) 0.0040(18) 0.0050(17) -0.0012(19)
C16 0.036(3) 0.032(3) 0.042(3) 0.009(2) 0.016(2) -0.001(2)
C7 0.031(2) 0.022(2) 0.027(2) 0.0046(17) 0.0090(18) 0.0067(18)
C13 0.041(3) 0.021(2) 0.043(3) 0.005(2) 0.013(2) 0.006(2)
O3 0.098(4) 0.022(2) 0.082(3) 0.007(2) -0.028(3) -0.011(2)
C14 0.038(3) 0.029(3) 0.025(2) 0.0067(19) 0.0069(18) 0.000(2)
C11 0.044(3) 0.019(2) 0.032(2) 0.0059(19) 0.009(2) -0.006(2)
C6 0.029(2) 0.028(2) 0.023(2) -0.0039(18) 0.0008(17) 0.0017(19)
C1 0.030(2) 0.026(2) 0.027(2) -0.0057(19) 0.0052(18) 0.005(2)
C10 0.040(3) 0.018(2) 0.034(2) -0.0028(18) 0.009(2) -0.003(2)
C18 0.036(3) 0.022(2) 0.032(2) 0.0023(18) 0.0135(19) 0.003(2)
C5 0.036(3) 0.023(2) 0.041(2) -0.004(2) 0.005(2) -0.006(2)
C12 0.041(3) 0.018(2) 0.039(2) 0.0037(19) 0.009(2) -0.001(2)
C21 0.039(3) 0.045(3) 0.039(3) 0.006(2) 0.005(2) -0.013(3)
C15 0.037(3) 0.042(3) 0.048(3) 0.022(3) 0.007(3) 0.006(3)
C22 0.032(3) 0.053(4) 0.030(2) 0.011(2) 0.003(2) -0.005(2)
C19 0.077(4) 0.029(3) 0.030(2) 0.011(2) -0.009(3) -0.013(3)
C20 0.073(4) 0.030(3) 0.034(3) 0.006(2) -0.005(3) -0.023(3)

loop_
_atom_type_symbol
_atom_type_description
_atom_type_scat_dispersion_real
_atom_type_scat_dispersion_imag
_atom_type_scat_source
C C 0.0033 0.0016 'International Tables Vol C Tables 4.2.6.8 and 6.1.1.4'
H H 0.0000 0.0000 'International Tables Vol C Tables 4.2.6.8 and 6.1.1.4'
N N 0.0061 0.0033 'International Tables Vol C Tables 4.2.6.8 and 6.1.1.4'
O O 0.0106 0.0060 'International Tables Vol C Tables 4.2.6.8 and 6.1.1.4'
Zn Zn 0.2839 1.4301 'International Tables Vol C Tables 4.2.6.8 and 6.1.1.4'

loop_
_geom_angle_atom_site_label_1
_geom_angle_atom_site_label_2
_geom_angle_atom_site_label_3
_geom_angle
_geom_angle_site_symmetry_1
_geom_angle_site_symmetry_3
O4 Zn1 O1 102.63(13) 4_565 .
O4 Zn1 N2 121.28(14) 4_565 4_655
O1 Zn1 N2 113.68(15) . 4_655
O4 Zn1 N1 99.75(15) 4_565 .
O1 Zn1 N1 107.56(14) . .
N2 Zn1 N1 110.40(15) 4_655 .
C1 O1 Zn1 112.4(3) . .
C5 O4 Zn1 115.5(3) . 4_666
C3 C4 C6 119.7(4) . .
C3 C4 C5 119.0(4) . .
C6 C4 C5 121.2(4) . .
C10 N1 C12 116.0(4) . .
C10 N1 Zn1 122.5(3) . .
C12 N1 Zn1 121.5(3) . .
C20 N2 C22 116.4(4) . .
C20 N2 Zn1 120.0(3) . 4_556
C22 N2 Zn1 123.4(3) . 4_556
C7 C9 C2 122.2(4) . .
C18 C17 C16 114.3(4) . .
C3 C2 C9 118.0(4) . .
C3 C2 C1 121.7(4) . .
C9 C2 C1 120.2(4) . .
C4 C3 C2 120.9(4) . .
C15 C16 C17 113.2(5) . .
C9 C7 C6 118.2(4) . .
C9 C7 C8 120.9(4) . .
C6 C7 C8 120.9(4) . .
C12 C13 C14 121.2(5) . .
C11 C14 C13 115.8(5) . .
C11 C14 C15 123.4(5) . .
C13 C14 C15 120.8(5) . .
C10 C11 C14 119.9(5) . .
C4 C6 C7 121.0(4) . .
O2 C1 O1 123.6(4) . .
O2 C1 C2 119.5(4) . .
O1 C1 C2 116.8(4) . .
N1 C10 C11 124.1(5) . .
C19 C18 C21 115.8(4) . .
C19 C18 C17 122.8(4) . .
C21 C18 C17 121.4(4) . .
O3 C5 O4 123.2(4) . .
O3 C5 C4 119.2(4) . .
O4 C5 C4 117.5(4) . .
N1 C12 C13 122.9(5) . .
C22 C21 C18 121.2(5) . .
C14 C15 C16 116.4(5) . .
N2 C22 C21 122.7(4) . .
C18 C19 C20 120.7(5) . .
N2 C20 C19 123.2(5) . .

loop_
_geom_bond_atom_site_label_1
_geom_bond_atom_site_label_2
_geom_bond_distance
_geom_bond_site_symmetry_2
Zn1 O4 1.959(3) 4_565
Zn1 O1 1.961(3) .
Zn1 N2 2.046(4) 4_655
Zn1 N1 2.051(4) .
O1 C1 1.277(5) .
O4 C5 1.280(5) .
O4 Zn1 1.959(3) 4_666
O2 C1 1.236(6) .
C4 C3 1.376(6) .
C4 C6 1.382(6) .
C4 C5 1.501(6) .
N1 C10 1.337(6) .
N1 C12 1.355(6) .
N2 C20 1.314(7) .
N2 C22 1.343(7) .
N2 Zn1 2.046(4) 4_556
C9 C7 1.374(6) .
C9 C2 1.394(6) .
C17 C18 1.513(6) .
C17 C16 1.527(7) .
C2 C3 1.388(6) .
C2 C1 1.496(6) .
C8 C7 1.516(6) .
C16 C15 1.526(7) .
C7 C6 1.388(6) .
C13 C12 1.361(7) .
C13 C14 1.392(7) .
O3 C5 1.216(6) .
C14 C11 1.389(7) .
C14 C15 1.500(7) .
C11 C10 1.376(7) .
C18 C19 1.361(7) .
C18 C21 1.372(7) .
C21 C22 1.370(7) .
C19 C20 1.394(7) .
